data_1513162
loop_
_publ_author_name
'Tong, Benny Meng Kiat'
'Chen, Hui'
'Chong, Sin Yee'
'Heng, Yi Li'
'Chiba, Shunsuke'

_publ_contact_author
;
Dr Shunsuke Chiba
Division of Chemistry and Biological Chemistry
School of Physical and Mathematical Sciences
Nanyang Technological University
21 Nanyang Link
Singapore 637371
Singapore
;
_publ_section_title
;
 Formal [4 + 1]- and [5 + 1]-Annulation by an SN2--Conjugate Addition
 Sequence: Stereoselective Synthesis of Highly Substituted Carbocyles
;
_journal_issue 23
_journal_name_full 'Organic Letters'
_journal_page_first 6111
_journal_paper_doi 10.1021/ol4032842
_journal_volume 15
_journal_year 2013
_chemical_formula_sum 'C9 H18 O2'
_chemical_formula_weight 158.23
_space_group_crystal_system orthorhombic
_space_group_IT_number 43
_space_group_name_Hall 'F 2 -2d'
_space_group_name_H-M_alt 'F d d 2'
_symmetry_space_group_name_Hall 'F 2 -2d'
_symmetry_space_group_name_H-M 'F d d 2'
_atom_sites_solution_hydrogens geom
_cell_angle_alpha 90
_cell_angle_beta 90
_cell_angle_gamma 90
_cell_formula_units_Z 16
_cell_length_a 15.3408(8)
_cell_length_b 44.262(2)
_cell_length_c 5.1770(3)
_cell_measurement_reflns_used 5387
_cell_measurement_temperature 103.(2)
_cell_measurement_theta_max 30.8346
_cell_measurement_theta_min 2.8105
_cell_volume 3515.3(3)
_computing_cell_refinement 'SAINT V8.32B (Bruker AXS Inc., 2013)'
_computing_data_collection 'Bruker APEX2'
_computing_data_reduction 'SAINT V8.32B (Bruker AXS Inc., 2013)'
_computing_molecular_graphics 'Bruker SHELXTL'
_computing_publication_material 'Bruker SHELXTL'
_computing_structure_refinement 'SHELXL-2013 (Sheldrick, 2013)'
_computing_structure_solution 'SHELXS-97 (Sheldrick 2008)'
_diffrn_ambient_temperature 103.(2)
_diffrn_detector_area_resol_mean 8.3333
_diffrn_measured_fraction_theta_full 1.000
_diffrn_measured_fraction_theta_max 1.000
_diffrn_measurement_device_type 'Bruker APEX-II CCD'
_diffrn_measurement_method '\f and \w scans'
_diffrn_radiation_monochromator graphite
_diffrn_radiation_type MoK\a
_diffrn_radiation_wavelength 0.71073
_diffrn_reflns_av_R_equivalents 0.0407
_diffrn_reflns_limit_h_max 22
_diffrn_reflns_limit_h_min -22
_diffrn_reflns_limit_k_max 61
_diffrn_reflns_limit_k_min -64
_diffrn_reflns_limit_l_max 7
_diffrn_reflns_limit_l_min -7
_diffrn_reflns_number 15920
_diffrn_reflns_theta_full 31.06
_diffrn_reflns_theta_max 31.06
_diffrn_reflns_theta_min 2.81
_exptl_absorpt_coefficient_mu 0.082
_exptl_absorpt_correction_T_max 0.98
_exptl_absorpt_correction_T_min 0.88
_exptl_absorpt_correction_type multi-scan
_exptl_absorpt_process_details 'SADABS V2012/1 (Bruker AXS Inc.)'
_exptl_crystal_colour colourless
_exptl_crystal_density_diffrn 1.196
_exptl_crystal_density_method 'not measured'
_exptl_crystal_description block
_exptl_crystal_F_000 1408
_exptl_crystal_size_max 0.360
_exptl_crystal_size_mid 0.220
_exptl_crystal_size_min 0.200
_refine_diff_density_max 0.349
_refine_diff_density_min -0.194
_refine_ls_extinction_method none
_refine_ls_goodness_of_fit_ref 1.080
_refine_ls_hydrogen_treatment constr
_refine_ls_matrix_type full
_refine_ls_number_parameters 103
_refine_ls_number_reflns 2820
_refine_ls_number_restraints 1
_refine_ls_restrained_S_all 1.079
_refine_ls_R_factor_all 0.0373
_refine_ls_R_factor_gt 0.0347
_refine_ls_shift/su_max 0.000
_refine_ls_shift/su_mean 0.000
_refine_ls_structure_factor_coef Fsqd
_refine_ls_weighting_details 'w=1/[\s^2^(Fo^2^)+(0.0508P)^2^+1.5499P] where P=(Fo^2^+2Fc^2^)/3'
_refine_ls_weighting_scheme calc
_refine_ls_wR_factor_gt 0.0889
_refine_ls_wR_factor_ref 0.0911
_reflns_number_gt 2676
_reflns_number_total 2820
_reflns_threshold_expression 'I > 2\s(I)'
_cod_data_source_file ol4032842_si_002.cif
_cod_data_source_block I
_cod_database_code 1513162

loop_
_space_group_symop_operation_xyz
'x, y, z'
'-x, -y, z'
'x+1/4, -y+1/4, z+1/4'
'-x+1/4, y+1/4, z+1/4'
'x, y+1/2, z+1/2'
'-x, -y+1/2, z+1/2'
'x+1/4, -y+3/4, z+3/4'
'-x+1/4, y+3/4, z+3/4'
'x+1/2, y, z+1/2'
'-x+1/2, -y, z+1/2'
'x+3/4, -y+1/4, z+3/4'
'-x+3/4, y+1/4, z+3/4'
'x+1/2, y+1/2, z'
'-x+1/2, -y+1/2, z'
'x+3/4, -y+3/4, z+1/4'
'-x+3/4, y+3/4, z+1/4'

loop_
_atom_site_type_symbol
_atom_site_label
_atom_site_fract_x
_atom_site_fract_y
_atom_site_fract_z
_atom_site_U_iso_or_equiv
_atom_site_adp_type
_atom_site_calc_flag
_atom_site_refinement_flags_adp
_atom_site_refinement_flags_posn
_atom_site_occupancy
C C1 0.27491(8) 0.05206(3) 0.1719(3) 0.0109(2) Uani d . . 1
H H1 0.2565 0.0388 0.3183 0.013 Uiso calc U R 1
C C2 0.36989(8) 0.06208(3) 0.2261(2) 0.0118(2) Uani d . . 1
H H2 0.3765 0.0677 0.4123 0.014 Uiso calc U R 1
C C3 0.42164(10) 0.03316(3) 0.1689(3) 0.0186(3) Uani d . . 1
H H3A 0.4829 0.038 0.1252 0.022 Uiso calc U R 1
H H3B 0.4211 0.0195 0.3203 0.022 Uiso calc U R 1
C C4 0.37557(11) 0.01849(4) -0.0611(4) 0.0298(4) Uani d . . 1
H H4A 0.373 -0.0037 -0.0389 0.036 Uiso calc U R 1
H H4B 0.4071 0.023 -0.2234 0.036 Uiso calc U R 1
C C5 0.28306(9) 0.03185(3) -0.0696(3) 0.0166(3) Uani d . . 1
H H5A 0.2389 0.0156 -0.0657 0.02 Uiso calc U R 1
H H5B 0.2747 0.0439 -0.2287 0.02 Uiso calc U R 1
C C6 0.39738(8) 0.08854(3) 0.0550(3) 0.0138(2) Uani d . . 1
H H6A 0.3795 0.0843 -0.1251 0.017 Uiso calc U R 1
H H6B 0.3663 0.107 0.1124 0.017 Uiso calc U R 1
C C7 0.20726(8) 0.07754(3) 0.1497(3) 0.0105(2) Uani d . . 1
H H7 0.2249 0.0913 0.0055 0.013 Uiso calc U R 1
C C8 0.20214(9) 0.09598(3) 0.3984(3) 0.0149(3) Uani d . . 1
H H8A 0.1629 0.1132 0.3728 0.022 Uiso calc U R 1
H H8B 0.2604 0.1034 0.4436 0.022 Uiso calc U R 1
H H8C 0.1799 0.0832 0.5383 0.022 Uiso calc U R 1
C C9 0.11806(8) 0.06419(3) 0.0866(3) 0.0137(3) Uani d . . 1
H H9A 0.1221 0.0527 -0.077 0.016 Uiso calc U R 1
H H9B 0.1012 0.0499 0.2249 0.016 Uiso calc U R 1
O O1 0.48924(6) 0.09422(3) 0.0604(2) 0.0180(2) Uani d . . 1
H H1A 0.5071 0.0935 0.2136 0.027 Uiso calc U R 1
O O2 0.05207(6) 0.08673(2) 0.0619(2) 0.0162(2) Uani d . . 1
H H2A 0.0347 0.0919 0.2093 0.024 Uiso calc U R 1

loop_
_atom_site_aniso_label
_atom_site_aniso_U_11
_atom_site_aniso_U_22
_atom_site_aniso_U_33
_atom_site_aniso_U_12
_atom_site_aniso_U_13
_atom_site_aniso_U_23
C1 0.0110(5) 0.0116(5) 0.0101(5) 0.0004(4) -0.0006(5) -0.0004(4)
C2 0.0104(5) 0.0136(6) 0.0114(6) 0.0018(4) -0.0010(4) 0.0004(4)
C3 0.0177(6) 0.0164(6) 0.0217(6) 0.0071(5) -0.0036(5) -0.0006(6)
C4 0.0241(8) 0.0353(9) 0.0301(9) 0.0135(7) -0.0057(7) -0.0192(8)
C5 0.0188(6) 0.0162(6) 0.0148(6) 0.0036(5) -0.0032(5) -0.0055(5)
C6 0.0086(5) 0.0186(6) 0.0141(6) -0.0004(4) 0.0003(5) 0.0024(5)
C7 0.0100(5) 0.0108(5) 0.0106(5) -0.0002(4) -0.0006(4) -0.0002(4)
C8 0.0122(6) 0.0174(6) 0.0150(6) 0.0016(5) -0.0005(5) -0.0046(5)
C9 0.0110(6) 0.0148(6) 0.0153(6) 0.0003(5) -0.0023(4) 0.0002(5)
O1 0.0089(4) 0.0309(6) 0.0142(4) -0.0018(4) 0.0011(4) 0.0028(5)
O2 0.0111(4) 0.0231(5) 0.0144(4) 0.0046(4) -0.0017(4) 0.0000(4)

loop_
_atom_type_symbol
_atom_type_description
_atom_type_scat_dispersion_real
_atom_type_scat_dispersion_imag
_atom_type_scat_source
C C 0.0033 0.0016 'International Tables Vol C Tables 4.2.6.8 and 6.1.1.4'
H H 0.0000 0.0000 'International Tables Vol C Tables 4.2.6.8 and 6.1.1.4'
O O 0.0106 0.0060 'International Tables Vol C Tables 4.2.6.8 and 6.1.1.4'

loop_
_geom_angle_atom_site_label_1
_geom_angle_atom_site_label_2
_geom_angle_atom_site_label_3
_geom_angle
C7 C1 C5 114.84(11)
C7 C1 C2 116.03(11)
C5 C1 C2 103.70(10)
C7 C1 H1 107.3
C5 C1 H1 107.3
C2 C1 H1 107.3
C6 C2 C3 112.63(11)
C6 C2 C1 111.95(10)
C3 C2 C1 102.30(11)
C6 C2 H2 109.9
C3 C2 H2 109.9
C1 C2 H2 109.9
C4 C3 C2 105.38(12)
C4 C3 H3A 110.7
C2 C3 H3A 110.7
C4 C3 H3B 110.7
C2 C3 H3B 110.7
H3A C3 H3B 108.8
C3 C4 C5 106.58(12)
C3 C4 H4A 110.4
C5 C4 H4A 110.4
C3 C4 H4B 110.4
C5 C4 H4B 110.4
H4A C4 H4B 108.6
C4 C5 C1 105.95(11)
C4 C5 H5A 110.5
C1 C5 H5A 110.5
C4 C5 H5B 110.5
C1 C5 H5B 110.5
H5A C5 H5B 108.7
O1 C6 C2 113.27(11)
O1 C6 H6A 108.9
C2 C6 H6A 108.9
O1 C6 H6B 108.9
C2 C6 H6B 108.9
H6A C6 H6B 107.7
C9 C7 C8 109.97(11)
C9 C7 C1 109.72(10)
C8 C7 C1 111.38(11)
C9 C7 H7 108.6
C8 C7 H7 108.6
C1 C7 H7 108.6
C7 C8 H8A 109.5
C7 C8 H8B 109.5
H8A C8 H8B 109.5
C7 C8 H8C 109.5
H8A C8 H8C 109.5
H8B C8 H8C 109.5
O2 C9 C7 112.62(11)
O2 C9 H9A 109.1
C7 C9 H9A 109.1
O2 C9 H9B 109.1
C7 C9 H9B 109.1
H9A C9 H9B 107.8
C6 O1 H1A 109.5
C9 O2 H2A 109.5

loop_
_geom_bond_atom_site_label_1
_geom_bond_atom_site_label_2
_geom_bond_distance
C1 C7 1.5366(18)
C1 C5 1.5421(19)
C1 C2 1.5488(17)
C1 H1 1.0
C2 C6 1.5281(18)
C2 C3 1.5348(19)
C2 H2 1.0
C3 C4 1.530(2)
C3 H3A 0.99
C3 H3B 0.99
C4 C5 1.538(2)
C4 H4A 0.99
C4 H4B 0.99
C5 H5A 0.99
C5 H5B 0.99
C6 O1 1.4318(15)
C6 H6A 0.99
C6 H6B 0.99
C7 C9 1.5260(17)
C7 C8 1.5262(19)
C7 H7 1.0
C8 H8A 0.98
C8 H8B 0.98
C8 H8C 0.98
C9 O2 1.4270(16)
C9 H9A 0.99
C9 H9B 0.99
O1 H1A 0.84
O2 H2A 0.84
